data_4515167
loop_
_publ_author_name
'Finelli, Alba'
'H\'erault, Nelly'
'Crochet, Aur\'elien'
'Fromm, Katharina M.'

_publ_section_title
;
 Compartmentalization of Alkaline-Earth Metals in Salen-Type Cu- and
 Ni-Complexes in Solution and in the Solid State.
;
_journal_issue 6
_journal_name_full 'ACS omega'
_journal_page_first 10231
_journal_page_last 10242
_journal_paper_doi 10.1021/acsomega.9b00365
_journal_volume 4
_journal_year 2019
_chemical_formula_moiety 'C18 H20 Ca N4 Ni O11'
_chemical_formula_sum 'C18 H20 Ca N4 Ni O11'
_chemical_formula_weight 567.17
_chemical_name_systematic 'Nickel(II) Calcium(II) dimethoxysalen'
_space_group_crystal_system monoclinic
_space_group_IT_number 14
_space_group_name_Hall '-P 2ybc'
_space_group_name_H-M_alt 'P 1 21/c 1'
_symmetry_space_group_name_Hall '-P 2ybc'
_symmetry_space_group_name_H-M 'P 1 21/c 1'
_atom_sites_solution_hydrogens mixed
_atom_sites_solution_primary iterative
_audit_creation_date 2018-07-06
_audit_creation_method
;
Olex2 1.2
(compiled 2018.05.29 svn.r3508 for OlexSys, GUI svn.r5506)
;
_cell_angle_alpha 90
_cell_angle_beta 99.045(4)
_cell_angle_gamma 90
_cell_formula_units_Z 4
_cell_length_a 8.4758(4)
_cell_length_b 11.1050(4)
_cell_length_c 22.9166(11)
_cell_measurement_reflns_used 11504
_cell_measurement_temperature 200
_cell_measurement_theta_max 25.74
_cell_measurement_theta_min 1.80
_cell_volume 2130.17(16)
_computing_cell_refinement 'X-Area (Stoe & Cie, 2009)'
_computing_data_collection 'X-Area (Stoe & Cie, 2009)'
_computing_data_reduction 'X-RED32(Stoe & Cie, 2009)'
_computing_molecular_graphics 'Olex2 (Dolomanov et al., 2009)'
_computing_publication_material 'Olex2 (Dolomanov et al., 2009)'
_computing_structure_refinement 'ShelXL (Sheldrick, 2015)'
_computing_structure_solution 'olex2.solve (Bourhis et al., 2015)'
_diffrn_ambient_temperature 200
_diffrn_detector_area_resol_mean 6.67
_diffrn_measured_fraction_theta_full 1.000
_diffrn_measured_fraction_theta_max 1.000
_diffrn_measurement_device_type 'STOE IPDS2'
_diffrn_measurement_method 'rotation method'
_diffrn_radiation_monochromator graphite
_diffrn_radiation_probe x-ray
_diffrn_radiation_type MoK\a
_diffrn_radiation_wavelength 0.71073
_diffrn_reflns_av_R_equivalents 0.0893
_diffrn_reflns_av_unetI/netI 0.0463
_diffrn_reflns_Laue_measured_fraction_full 1.000
_diffrn_reflns_Laue_measured_fraction_max 1.000
_diffrn_reflns_limit_h_max 10
_diffrn_reflns_limit_h_min -10
_diffrn_reflns_limit_k_max 13
_diffrn_reflns_limit_k_min -13
_diffrn_reflns_limit_l_max 27
_diffrn_reflns_limit_l_min -27
_diffrn_reflns_number 26441
_diffrn_reflns_point_group_measured_fraction_full 1.000
_diffrn_reflns_point_group_measured_fraction_max 1.000
_diffrn_reflns_theta_full 24.996
_diffrn_reflns_theta_max 24.996
_diffrn_reflns_theta_min 1.800
_diffrn_source 'fine-focus sealed tube'
_diffrn_source_type 'Stoe IPDS2'
_exptl_absorpt_coefficient_mu 1.223
_exptl_absorpt_correction_T_max 0.8750
_exptl_absorpt_correction_T_min 0.6121
_exptl_absorpt_correction_type integration
_exptl_absorpt_process_details 'Stoe & Cie (2002). X-SHAPE. Stoe & Cie, Darmstadt, Germany'
_exptl_crystal_colour orange
_exptl_crystal_colour_primary orange
_exptl_crystal_density_diffrn 1.769
_exptl_crystal_description needle
_exptl_crystal_F_000 1168
_exptl_crystal_preparation 'slow evaporation'
_exptl_crystal_recrystallization_method ACN/ETOH
_exptl_crystal_size_max 0.3
_exptl_crystal_size_mid 0.13
_exptl_crystal_size_min 0.03
_refine_diff_density_max 0.435
_refine_diff_density_min -0.463
_refine_diff_density_rms 0.062
_refine_ls_extinction_method none
_refine_ls_goodness_of_fit_ref 0.984
_refine_ls_hydrogen_treatment constr
_refine_ls_matrix_type full
_refine_ls_number_parameters 318
_refine_ls_number_reflns 3745
_refine_ls_number_restraints 0
_refine_ls_restrained_S_all 0.984
_refine_ls_R_factor_all 0.0562
_refine_ls_R_factor_gt 0.0353
_refine_ls_shift/su_max 0.000
_refine_ls_shift/su_mean 0.000
_refine_ls_structure_factor_coef Fsqd
_refine_ls_weighting_details 'w=1/[\s^2^(Fo^2^)+(0.0456P)^2^] where P=(Fo^2^+2Fc^2^)/3'
_refine_ls_weighting_scheme calc
_refine_ls_wR_factor_gt 0.0783
_refine_ls_wR_factor_ref 0.0843
_reflns_Friedel_coverage 0.000
_reflns_number_gt 2738
_reflns_number_total 3745
_reflns_threshold_expression 'I > 2\s(I)'
_cod_data_source_file ao9b00365_si_006.cif
_cod_data_source_block af122
_cod_database_code 4515167
_shelx_shelxl_version_number 2018/3
_shelx_space_group_comment
;
The symmetry employed for this shelxl refinement is uniquely defined
by the following loop, which should always be used as a source of
symmetry information in preference to the above space-group names.
They are only intended as comments.
;
_shelx_estimated_absorpt_t_max 0.964
_shelx_estimated_absorpt_t_min 0.710
_olex2_refinement_description
;
1. Fixed Uiso
 At 1.2 times of:
  All C(H) groups, All C(H,H) groups
 At 1.5 times of:
  All C(H,H,H) groups, All O(H,H) groups
2.a Riding coordinates:
 O11(H11A,H11B)
2.b Secondary CH2 refined with riding coordinates:
 C9(H9A,H9B), C10(H10A,H10B)
2.c Aromatic/amide H refined with riding coordinates:
 C3(H3), C4(H4), C5(H5), C8(H8), C11(H11), C13(H13), C14(H14), C15(H15)
2.d Idealised Me refined as rotating group:
 C1(H1A,H1B,H1C), C18(H18A,H18B,H18C)
;
_olex2_exptl_crystal_mounting_method '2-circle goniometer'
_olex2_submission_original_sample_id LNiCa
_olex2_submission_special_instructions 'No special instructions were received'

loop_
_space_group_symop_operation_xyz
'x, y, z'
'-x, y+1/2, -z+1/2'
'-x, -y, -z'
'x, -y-1/2, z-1/2'

loop_
_atom_site_label
_atom_site_type_symbol
_atom_site_fract_x
_atom_site_fract_y
_atom_site_fract_z
_atom_site_U_iso_or_equiv
_atom_site_adp_type
_atom_site_occupancy
_atom_site_site_symmetry_order
_atom_site_calc_flag
_atom_site_refinement_flags_posn
C1 C 0.7356(4) 0.6899(4) 0.20140(14) 0.0492(9) Uani 1 1 d .
H1A H 0.731801 0.603378 0.209558 0.074 Uiso 1 1 calc GR
H1B H 0.703488 0.735045 0.234347 0.074 Uiso 1 1 calc GR
H1C H 0.844596 0.712621 0.196702 0.074 Uiso 1 1 calc GR
C2 C 0.6673(3) 0.6676(3) 0.09687(12) 0.0300(6) Uani 1 1 d .
C3 C 0.8112(3) 0.6133(3) 0.09278(14) 0.0351(7) Uani 1 1 d .
H3 H 0.890404 0.605246 0.126813 0.042 Uiso 1 1 calc R
C4 C 0.8397(4) 0.5702(3) 0.03806(14) 0.0382(7) Uani 1 1 d .
H4 H 0.938709 0.532451 0.035092 0.046 Uiso 1 1 calc R
C5 C 0.7273(4) 0.5816(3) -0.01092(14) 0.0356(7) Uani 1 1 d .
H5 H 0.748361 0.551819 -0.047794 0.043 Uiso 1 1 calc R
C6 C 0.5793(3) 0.6374(3) -0.00736(13) 0.0305(6) Uani 1 1 d .
C7 C 0.5483(3) 0.6803(3) 0.04713(12) 0.0289(6) Uani 1 1 d .
C8 C 0.4659(4) 0.6518(3) -0.06073(13) 0.0336(7) Uani 1 1 d .
H8 H 0.496101 0.623944 -0.096594 0.040 Uiso 1 1 calc R
C9 C 0.2274(4) 0.7180(3) -0.12206(13) 0.0403(7) Uani 1 1 d .
H9A H 0.246206 0.652257 -0.149314 0.048 Uiso 1 1 calc R
H9B H 0.254854 0.795500 -0.139308 0.048 Uiso 1 1 calc R
C10 C 0.0549(4) 0.7185(3) -0.11289(13) 0.0408(8) Uani 1 1 d .
H10A H -0.010839 0.765189 -0.144599 0.049 Uiso 1 1 calc R
H10B H 0.013116 0.635166 -0.113707 0.049 Uiso 1 1 calc R
C11 C -0.0796(4) 0.8293(3) -0.04597(14) 0.0354(7) Uani 1 1 d .
H11 H -0.161570 0.839982 -0.078951 0.042 Uiso 1 1 calc R
C12 C -0.1074(3) 0.8756(3) 0.01015(13) 0.0317(6) Uani 1 1 d .
C13 C -0.2518(4) 0.9362(3) 0.01336(15) 0.0381(7) Uani 1 1 d .
H13 H -0.325497 0.949650 -0.021782 0.046 Uiso 1 1 calc R
C14 C -0.2874(4) 0.9757(3) 0.06573(15) 0.0407(7) Uani 1 1 d .
H14 H -0.385527 1.016246 0.066967 0.049 Uiso 1 1 calc R
C15 C -0.1800(4) 0.9570(3) 0.11816(14) 0.0366(7) Uani 1 1 d .
H15 H -0.205232 0.984300 0.154887 0.044 Uiso 1 1 calc R
C16 C -0.0373(3) 0.8985(3) 0.11584(13) 0.0312(6) Uani 1 1 d .
C17 C 0.0020(3) 0.8566(3) 0.06189(13) 0.0293(6) Uani 1 1 d .
C18 C 0.0614(5) 0.9353(4) 0.21791(15) 0.0544(10) Uani 1 1 d .
H18A H 0.057321 1.022334 0.210669 0.082 Uiso 1 1 calc GR
H18B H 0.153656 0.916384 0.247933 0.082 Uiso 1 1 calc GR
H18C H -0.036842 0.909666 0.231893 0.082 Uiso 1 1 calc GR
Ca1 Ca 0.33400(6) 0.76902(5) 0.14810(2) 0.02981(15) Uani 1 1 d .
N1 N 0.3265(3) 0.6996(2) -0.06332(10) 0.0319(5) Uani 1 1 d .
N2 N 0.0485(3) 0.7745(2) -0.05462(10) 0.0337(6) Uani 1 1 d .
N3 N 0.2555(3) 0.5249(3) 0.17953(11) 0.0402(6) Uani 1 1 d .
N4 N 0.4456(3) 1.0627(2) 0.16721(12) 0.0367(6) Uani 1 1 d .
Ni1 Ni 0.23151(4) 0.75207(3) -0.00087(2) 0.02863(11) Uani 1 1 d .
O1 O 0.6285(2) 0.71704(18) 0.14810(8) 0.0316(4) Uani 1 1 d .
O2 O 0.4121(2) 0.73259(18) 0.05484(8) 0.0311(4) Uani 1 1 d .
O3 O 0.1401(2) 0.79917(19) 0.06353(8) 0.0310(4) Uani 1 1 d .
O4 O 0.0758(2) 0.87357(19) 0.16436(9) 0.0344(5) Uani 1 1 d .
O5 O 0.1655(3) 0.6114(2) 0.18684(12) 0.0558(7) Uani 1 1 d .
O6 O 0.2292(3) 0.4214(2) 0.19440(12) 0.0565(7) Uani 1 1 d .
O7 O 0.3765(3) 0.5484(2) 0.15571(11) 0.0547(6) Uani 1 1 d .
O8 O 0.3738(3) 0.9811(2) 0.13626(10) 0.0482(6) Uani 1 1 d .
O9 O 0.4232(3) 1.1696(2) 0.15282(12) 0.0611(7) Uani 1 1 d .
O10 O 0.5414(4) 1.0380(3) 0.21057(13) 0.0804(10) Uani 1 1 d .
O11 O 0.4244(3) 0.8126(2) 0.24941(9) 0.0417(5) Uani 1 1 d .
H11A H 0.452673 0.762343 0.276502 0.063 Uiso 1 1 d R
H11B H 0.471133 0.871073 0.253342 0.063 Uiso 1 1 d R

loop_
_atom_site_aniso_label
_atom_site_aniso_U_11
_atom_site_aniso_U_22
_atom_site_aniso_U_33
_atom_site_aniso_U_23
_atom_site_aniso_U_13
_atom_site_aniso_U_12
C1 0.0368(18) 0.074(3) 0.0350(17) -0.0016(17) -0.0001(14) 0.0120(17)
C2 0.0252(14) 0.0287(16) 0.0374(16) -0.0013(12) 0.0086(12) -0.0034(12)
C3 0.0272(15) 0.0348(17) 0.0436(17) 0.0019(13) 0.0065(13) 0.0002(13)
C4 0.0289(16) 0.0369(18) 0.051(2) -0.0016(14) 0.0143(14) 0.0028(13)
C5 0.0365(17) 0.0311(17) 0.0429(18) -0.0049(13) 0.0174(14) -0.0010(13)
C6 0.0324(15) 0.0249(16) 0.0358(16) -0.0024(12) 0.0106(12) -0.0039(12)
C7 0.0241(14) 0.0275(15) 0.0364(15) -0.0009(12) 0.0084(12) -0.0035(12)
C8 0.0381(17) 0.0295(16) 0.0351(16) -0.0041(12) 0.0119(13) -0.0040(13)
C9 0.0488(18) 0.0434(19) 0.0276(14) -0.0037(13) 0.0027(13) 0.0040(15)
C10 0.0403(17) 0.049(2) 0.0304(15) -0.0046(14) -0.0030(13) -0.0013(14)
C11 0.0293(15) 0.0363(17) 0.0388(16) 0.0052(13) 0.0004(12) -0.0071(13)
C12 0.0242(14) 0.0305(16) 0.0395(16) 0.0053(12) 0.0022(12) -0.0019(12)
C13 0.0254(15) 0.0377(18) 0.0493(19) 0.0091(14) -0.0001(13) -0.0013(13)
C14 0.0273(15) 0.0362(18) 0.059(2) 0.0026(15) 0.0065(14) 0.0038(13)
C15 0.0314(16) 0.0320(17) 0.0484(18) 0.0019(13) 0.0125(14) 0.0016(13)
C16 0.0247(14) 0.0302(16) 0.0387(16) 0.0023(12) 0.0053(12) 0.0005(12)
C17 0.0228(14) 0.0278(16) 0.0366(16) 0.0040(12) 0.0026(12) -0.0001(12)
C18 0.052(2) 0.069(3) 0.0394(19) -0.0167(17) -0.0015(16) 0.0165(19)
Ca1 0.0267(3) 0.0334(3) 0.0294(3) -0.0005(2) 0.0044(2) 0.0021(2)
N1 0.0353(14) 0.0306(13) 0.0291(12) -0.0014(10) 0.0030(10) -0.0025(11)
N2 0.0332(13) 0.0359(15) 0.0311(12) 0.0004(10) 0.0029(10) -0.0033(11)
N3 0.0390(15) 0.0400(16) 0.0392(14) 0.0017(12) -0.0014(12) -0.0082(13)
N4 0.0317(13) 0.0360(16) 0.0422(15) 0.0000(12) 0.0050(11) -0.0029(11)
Ni1 0.02501(18) 0.0328(2) 0.02782(18) -0.00101(15) 0.00352(13) -0.00138(16)
O1 0.0260(10) 0.0375(12) 0.0309(10) -0.0017(8) 0.0028(8) 0.0032(8)
O2 0.0251(9) 0.0389(12) 0.0298(9) -0.0031(8) 0.0062(7) 0.0036(9)
O3 0.0254(10) 0.0368(11) 0.0303(10) 0.0013(8) 0.0030(8) 0.0035(8)
O4 0.0307(11) 0.0401(12) 0.0326(11) -0.0013(9) 0.0051(9) 0.0075(9)
O5 0.0301(12) 0.0550(16) 0.0833(19) 0.0194(13) 0.0125(12) 0.0058(12)
O6 0.0599(16) 0.0417(15) 0.0670(17) 0.0075(12) 0.0075(13) -0.0199(12)
O7 0.0665(17) 0.0388(14) 0.0675(16) -0.0021(12) 0.0374(13) -0.0041(12)
O8 0.0602(15) 0.0354(13) 0.0471(13) -0.0039(10) 0.0030(11) -0.0130(11)
O9 0.0758(18) 0.0323(14) 0.0686(17) 0.0069(12) -0.0086(14) -0.0086(13)
O10 0.089(2) 0.0600(19) 0.075(2) 0.0069(15) -0.0418(18) -0.0047(16)
O11 0.0423(12) 0.0444(13) 0.0377(12) 0.0039(10) 0.0039(9) 0.0046(10)

loop_
_atom_type_symbol
_atom_type_description
_atom_type_scat_dispersion_real
_atom_type_scat_dispersion_imag
_atom_type_scat_source
C C 0.0033 0.0016 'International Tables Vol C Tables 4.2.6.8 and 6.1.1.4'
H H 0.0000 0.0000 'International Tables Vol C Tables 4.2.6.8 and 6.1.1.4'
Ca Ca 0.2262 0.3064 'International Tables Vol C Tables 4.2.6.8 and 6.1.1.4'
N N 0.0061 0.0033 'International Tables Vol C Tables 4.2.6.8 and 6.1.1.4'
Ni Ni 0.3393 1.1124 'International Tables Vol C Tables 4.2.6.8 and 6.1.1.4'
O O 0.0106 0.0060 'International Tables Vol C Tables 4.2.6.8 and 6.1.1.4'

loop_
_geom_angle_atom_site_label_1
_geom_angle_atom_site_label_2
_geom_angle_atom_site_label_3
_geom_angle
H1A C1 H1B 109.5
H1A C1 H1C 109.5
H1B C1 H1C 109.5
O1 C1 H1A 109.5
O1 C1 H1B 109.5
O1 C1 H1C 109.5
C3 C2 C7 121.3(3)
C3 C2 O1 124.3(3)
O1 C2 C7 114.4(2)
C2 C3 H3 120.3
C2 C3 C4 119.4(3)
C4 C3 H3 120.3
C3 C4 H4 119.6
C5 C4 C3 120.7(3)
C5 C4 H4 119.6
C4 C5 H5 119.8
C4 C5 C6 120.4(3)
C6 C5 H5 119.8
C5 C6 C8 118.6(3)
C7 C6 C5 119.6(3)
C7 C6 C8 121.7(3)
C6 C7 C2 118.5(3)
O2 C7 C2 117.6(2)
O2 C7 C6 123.8(3)
C6 C8 H8 117.6
N1 C8 C6 124.7(3)
N1 C8 H8 117.6
H9A C9 H9B 108.5
C10 C9 H9A 110.3
C10 C9 H9B 110.3
N1 C9 H9A 110.3
N1 C9 H9B 110.3
N1 C9 C10 107.3(2)
C9 C10 H10A 110.2
C9 C10 H10B 110.2
H10A C10 H10B 108.5
N2 C10 C9 107.5(2)
N2 C10 H10A 110.2
N2 C10 H10B 110.2
C12 C11 H11 117.7
N2 C11 H11 117.7
N2 C11 C12 124.5(3)
C13 C12 C11 118.9(3)
C17 C12 C11 121.6(3)
C17 C12 C13 119.5(3)
C12 C13 H13 119.4
C14 C13 C12 121.1(3)
C14 C13 H13 119.4
C13 C14 H14 119.8
C13 C14 C15 120.3(3)
C15 C14 H14 119.8
C14 C15 H15 120.3
C16 C15 C14 119.4(3)
C16 C15 H15 120.3
C15 C16 C17 121.2(3)
O4 C16 C15 124.5(3)
O4 C16 C17 114.3(2)
C12 C17 C16 118.4(3)
O3 C17 C12 124.0(3)
O3 C17 C16 117.6(2)
H18A C18 H18B 109.5
H18A C18 H18C 109.5
H18B C18 H18C 109.5
O4 C18 H18A 109.5
O4 C18 H18B 109.5
O4 C18 H18C 109.5
N3 Ca1 Ni1 99.50(5)
N3 Ca1 H11B 104.4
Ni1 Ca1 H11B 155.6
O1 Ca1 N3 92.91(7)
O1 Ca1 Ni1 94.75(5)
O1 Ca1 H11B 79.4
O2 Ca1 N3 99.87(8)
O2 Ca1 Ni1 31.42(4)
O2 Ca1 O1 63.33(6)
O2 Ca1 O4 125.17(7)
O2 Ca1 O5 117.10(9)
O2 Ca1 O7 80.59(8)
O2 Ca1 O8 90.08(8)
O2 Ca1 O11 145.36(7)
O2 Ca1 H11B 136.2
O3 Ca1 N3 100.31(7)
O3 Ca1 Ni1 31.38(5)
O3 Ca1 O1 125.77(7)
O3 Ca1 O2 62.65(7)
O3 Ca1 O4 63.49(7)
O3 Ca1 O5 91.61(8)
O3 Ca1 O7 105.83(9)
O3 Ca1 O8 81.95(8)
O3 Ca1 O11 148.13(8)
O3 Ca1 H11B 143.6
O4 Ca1 N3 98.80(8)
O4 Ca1 Ni1 94.71(5)
O4 Ca1 O1 163.51(7)
O4 Ca1 H11B 86.5
O5 Ca1 N3 25.43(8)
O5 Ca1 Ni1 104.33(7)
O5 Ca1 O1 116.86(7)
O5 Ca1 O4 73.57(8)
O5 Ca1 H11B 99.4
O7 Ca1 N3 25.53(8)
O7 Ca1 Ni1 91.56(6)
O7 Ca1 O1 69.30(8)
O7 Ca1 O4 123.86(8)
O7 Ca1 O5 50.93(8)
O7 Ca1 H11B 108.0
O8 Ca1 N3 169.74(9)
O8 Ca1 Ni1 87.65(6)
O8 Ca1 O1 93.83(8)
O8 Ca1 O4 73.11(8)
O8 Ca1 O5 145.35(9)
O8 Ca1 O7 163.00(9)
O8 Ca1 H11B 69.4
O11 Ca1 N3 89.94(8)
O11 Ca1 Ni1 170.44(6)
O11 Ca1 O1 83.19(7)
O11 Ca1 O4 85.25(7)
O11 Ca1 O5 84.85(9)
O11 Ca1 O7 96.40(9)
O11 Ca1 O8 83.19(8)
O11 Ca1 H11B 14.8
C8 N1 C9 118.9(3)
C8 N1 Ni1 127.2(2)
C9 N1 Ni1 113.97(19)
C10 N2 Ni1 113.57(19)
C11 N2 C10 119.3(2)
C11 N2 Ni1 127.1(2)
O5 N3 Ca1 59.11(16)
O5 N3 O7 116.8(3)
O6 N3 Ca1 177.1(2)
O6 N3 O5 122.6(3)
O6 N3 O7 120.6(3)
O7 N3 Ca1 57.80(16)
O9 N4 O8 120.3(3)
O10 N4 O8 120.4(3)
O10 N4 O9 119.3(3)
N1 Ni1 Ca1 136.44(8)
N1 Ni1 O2 94.81(9)
N1 Ni1 O3 177.59(10)
N2 Ni1 Ca1 136.19(8)
N2 Ni1 N1 87.04(11)
N2 Ni1 O2 178.09(10)
N2 Ni1 O3 94.66(10)
O2 Ni1 Ca1 42.02(6)
O2 Ni1 O3 83.50(8)
O3 Ni1 Ca1 41.70(6)
C1 O1 Ca1 122.22(18)
C2 O1 C1 115.9(2)
C2 O1 Ca1 116.83(15)
C7 O2 Ca1 124.51(16)
C7 O2 Ni1 127.06(17)
Ni1 O2 Ca1 106.56(8)
C17 O3 Ca1 126.02(17)
C17 O3 Ni1 126.28(17)
Ni1 O3 Ca1 106.92(8)
C16 O4 C18 117.0(2)
C16 O4 Ca1 118.48(16)
C18 O4 Ca1 122.32(18)
N3 O5 Ca1 95.46(18)
N3 O7 Ca1 96.68(18)
N4 O8 Ca1 135.45(19)
Ca1 O11 H11A 126.6
Ca1 O11 H11B 111.8
H11A O11 H11B 113.4

loop_
_geom_bond_atom_site_label_1
_geom_bond_atom_site_label_2
_geom_bond_distance
C1 H1A 0.9800
C1 H1B 0.9800
C1 H1C 0.9800
C1 O1 1.434(4)
C2 C3 1.377(4)
C2 C7 1.406(4)
C2 O1 1.382(3)
C3 H3 0.9500
C3 C4 1.398(4)
C4 H4 0.9500
C4 C5 1.359(4)
C5 H5 0.9500
C5 C6 1.413(4)
C6 C7 1.399(4)
C6 C8 1.441(4)
C7 O2 1.328(3)
C8 H8 0.9500
C8 N1 1.288(4)
C9 H9A 0.9900
C9 H9B 0.9900
C9 C10 1.509(5)
C9 N1 1.485(4)
C10 H10A 0.9900
C10 H10B 0.9900
C10 N2 1.482(4)
C11 H11 0.9500
C11 C12 1.438(4)
C11 N2 1.287(4)
C12 C13 1.409(4)
C12 C17 1.401(4)
C13 H13 0.9500
C13 C14 1.356(5)
C14 H14 0.9500
C14 C15 1.404(4)
C15 H15 0.9500
C15 C16 1.381(4)
C16 C17 1.409(4)
C16 O4 1.377(3)
C17 O3 1.328(3)
C18 H18A 0.9800
C18 H18B 0.9800
C18 H18C 0.9800
C18 O4 1.428(4)
Ca1 N3 2.909(3)
Ca1 Ni1 3.3931(7)
Ca1 O1 2.5624(19)
Ca1 O2 2.3695(19)
Ca1 O3 2.3595(19)
Ca1 O4 2.556(2)
Ca1 O5 2.508(3)
Ca1 O7 2.478(2)
Ca1 O8 2.400(2)
Ca1 O11 2.377(2)
Ca1 H11B 2.7514
N1 Ni1 1.843(2)
N2 Ni1 1.840(2)
N3 O5 1.255(4)
N3 O6 1.229(4)
N3 O7 1.262(3)
N4 O8 1.249(3)
N4 O9 1.239(3)
N4 O10 1.212(3)
Ni1 O2 1.8455(18)
Ni1 O3 1.8467(19)
O11 H11A 0.8409
O11 H11B 0.7590

loop_
_geom_hbond_atom_site_label_D
_geom_hbond_atom_site_label_H
_geom_hbond_atom_site_label_A
_geom_hbond_distance_DH
_geom_hbond_distance_HA
_geom_hbond_distance_DA
_geom_hbond_angle_DHA
_geom_hbond_site_symmetry_A
_geom_hbond_publ_flag
O11 H11A N4 0.84 2.64 3.450(3) 161.9 2_645 yes
O11 H11A O9 0.84 2.06 2.881(3) 164.1 2_645 yes
O11 H11A O10 0.84 2.51 3.184(4) 138.1 2_645 yes

loop_
_geom_torsion_atom_site_label_1
_geom_torsion_atom_site_label_2
_geom_torsion_atom_site_label_3
_geom_torsion_atom_site_label_4
_geom_torsion
C2 C3 C4 C5 0.2(5)
C2 C7 O2 Ca1 -13.3(3)
C2 C7 O2 Ni1 -175.61(19)
C3 C2 C7 C6 -0.5(4)
C3 C2 C7 O2 179.3(3)
C3 C2 O1 C1 -11.4(4)
C3 C2 O1 Ca1 -166.8(2)
C3 C4 C5 C6 0.0(5)
C4 C5 C6 C7 -0.5(4)
C4 C5 C6 C8 177.7(3)
C5 C6 C7 C2 0.7(4)
C5 C6 C7 O2 -179.2(3)
C5 C6 C8 N1 179.1(3)
C6 C7 O2 Ca1 166.6(2)
C6 C7 O2 Ni1 4.3(4)
C6 C8 N1 C9 174.9(3)
C6 C8 N1 Ni1 -4.3(4)
C7 C2 C3 C4 0.1(5)
C7 C2 O1 C1 170.8(3)
C7 C2 O1 Ca1 15.3(3)
C7 C6 C8 N1 -2.8(5)
C8 C6 C7 C2 -177.3(3)
C8 C6 C7 O2 2.8(4)
C8 N1 Ni1 Ca1 1.7(3)
C8 N1 Ni1 N2 -172.1(3)
C8 N1 Ni1 O2 8.3(3)
C9 C10 N2 C11 152.1(3)
C9 C10 N2 Ni1 -29.5(3)
C9 N1 Ni1 Ca1 -177.53(16)
C9 N1 Ni1 N2 8.6(2)
C9 N1 Ni1 O2 -170.9(2)
C10 C9 N1 C8 154.2(3)
C10 C9 N1 Ni1 -26.5(3)
C10 N2 Ni1 Ca1 -161.46(16)
C10 N2 Ni1 N1 12.4(2)
C10 N2 Ni1 O3 -165.9(2)
C11 C12 C13 C14 176.4(3)
C11 C12 C17 C16 -176.4(3)
C11 C12 C17 O3 2.3(4)
C11 N2 Ni1 Ca1 16.8(3)
C11 N2 Ni1 N1 -169.3(3)
C11 N2 Ni1 O3 12.4(3)
C12 C11 N2 C10 172.9(3)
C12 C11 N2 Ni1 -5.3(4)
C12 C13 C14 C15 0.1(5)
C12 C17 O3 Ca1 177.9(2)
C12 C17 O3 Ni1 9.4(4)
C13 C12 C17 C16 0.4(4)
C13 C12 C17 O3 179.1(3)
C13 C14 C15 C16 0.3(5)
C14 C15 C16 C17 -0.4(5)
C14 C15 C16 O4 -178.9(3)
C15 C16 C17 C12 0.0(4)
C15 C16 C17 O3 -178.7(3)
C15 C16 O4 C18 -14.8(4)
C15 C16 O4 Ca1 -178.4(2)
C16 C17 O3 Ca1 -3.4(3)
C16 C17 O3 Ni1 -171.9(2)
C17 C12 C13 C14 -0.5(5)
C17 C16 O4 C18 166.6(3)
C17 C16 O4 Ca1 3.0(3)
Ca1 Ni1 O2 C7 164.8(3)
Ca1 Ni1 O3 C17 170.3(3)
N1 C9 C10 N2 34.2(3)
N1 Ni1 O2 C7 -8.3(2)
N1 Ni1 O2 Ca1 -173.17(10)
N2 C11 C12 C13 178.7(3)
N2 C11 C12 C17 -4.5(5)
N2 Ni1 O3 C17 -14.3(2)
N2 Ni1 O3 Ca1 175.38(10)
O1 C2 C3 C4 -177.7(3)
O1 C2 C7 C6 177.4(2)
O1 C2 C7 O2 -2.7(4)
O2 Ni1 O3 C17 165.2(2)
O2 Ni1 O3 Ca1 -5.14(9)
O3 Ni1 O2 C7 169.9(2)
O3 Ni1 O2 Ca1 5.11(9)
O4 C16 C17 C12 178.7(2)
O4 C16 C17 O3 -0.1(4)
O5 N3 O7 Ca1 3.1(3)
O6 N3 O5 Ca1 177.1(2)
O6 N3 O7 Ca1 -177.1(2)
O7 N3 O5 Ca1 -3.0(3)
O9 N4 O8 Ca1 -168.1(2)
O10 N4 O8 Ca1 14.2(5)
